data_2103208
loop_
_publ_author_name
'Marsh, Richard E.'
'Kapon, Moshe'
'Hu, Shengzhi'
'Herbstein, Frank H.'

_publ_section_title
;
 Some 60 new space-group corrections
;
_journal_issue 1
_journal_name_full 'Acta Crystallographica Section B'
_journal_page_first 62
_journal_page_last 77
_journal_paper_doi 10.1107/S0108768101017128
_journal_volume 58
_journal_year 2002
_chemical_formula_sum 'C12 H5 B F4 N O5 Re'
_chemical_name_systematic 'Pentacarbonyl(phenylisocyanide)rhenium Tetrafluoroborate'
_space_group_IT_number 62
_symmetry_cell_setting orthorhombic
_symmetry_space_group_name_Hall '-P 2ac 2n'
_symmetry_space_group_name_H-M 'P n m a'
_cell_angle_alpha 90.00
_cell_angle_beta 90.00
_cell_angle_gamma 90.00
_cell_formula_units_Z 4
_cell_length_a 15.412
_cell_length_b 7.668
_cell_length_c 13.038
_cell_volume 1540.821
_cod_data_source_file bm0047.cif
_cod_data_source_block CSD_CIF_Table_47S
_cod_depositor_comments
;
 Marking attached hydrogen atoms.

 Antanas Vaitkus,
 2017-08-04

 Adding the _cell_formula_units_Z data item after consulting the original
 publication.

 Antanas Vaitkus,
 2017-08-04

The following automatic conversions were performed:
'_symmetry_cell_setting' value 'Orthorhombic' changed to 'orthorhombic'
according to '/home/saulius/struct/CIF-dictionaries/cif_core.dic'
dictionary named 'cif_core.dic' version 2.4.1 from 2010-06-29.

Automatic conversion script
Id: cif_fix_enum 1527 2010-12-29 10:47:43Z saulius 

The following automatic conversions were performed:

'_symmetry_cell_setting' value 'Orthorhombic' changed to
'orthorhombic' according to
/home/saulius/struct/CIF-dictionaries/cif_core.dic dictionary named
'cif_core.dic' version 2.4.1 from 2010-06-29.

Automatic conversion script
Id: cif_fix_values 1715 2011-07-08 13:25:40Z adriana 
;
_cod_original_sg_symbol_H-M 'Pnma   '
_cod_original_formula_sum ' ReC12H5NO5BF4    '
_cod_database_code 2103208

loop_
_symmetry_equiv_pos_as_xyz
'x, y, z'
'-x+1/2, y+1/2, z+1/2'
'x, -y+1/2, z'
'-x+1/2, -y, z+1/2'
'-x, -y, -z'
'x-1/2, -y-1/2, -z-1/2'
'-x, y-1/2, -z'
'x-1/2, y, -z-1/2'

loop_
_atom_site_label
_atom_site_fract_x
_atom_site_fract_y
_atom_site_fract_z
_atom_site_attached_hydrogens
Re1 .1256 .75 .6539 0
C1 .0368 .9340 .6523 0
O1 -.0146 1.0368 .6114 0
C3 .2132 .9386 .6885 0
O3 .2627 1.0429 .7068 0
C5 .1603 .75 .5050 0
O5 .1777 .75 .4207 0
C6 .0825 .75 .8047 0
N1 .0547 .75 .8856 0
C7 .0703 .75 1.0685 1
C8 .0341 .75 1.1666 1
C9 -.0541 .75 1.1795 1
C10 -.1062 .75 1.0944 1
C11 -.0701 .75 .9963 1
C12 .0181 .75 .9833 0
B1 .3057 .75 .9484 0
F1 .3693 .75 1.0217 0
F2 .2551 .6042 .9609 0
F4 .3452 .75 .8533 0

loop_
_atom_type_symbol
C
Re
O
N
B
F
